data_7027842
loop_
_publ_author_name
'Slawin, Alexandra M. Z.'
'Smith, Martin B.'
'Woollins, J. Derek'

_publ_section_title
;
 Synthesis and characterisation of the first E-unidentate
 [Ph2P(O)NP(E)Ph2]&#x2212; metal complexes
 [Au{Ph2P(O)NP(E)Ph2-E&#x200A;}{Ph2P(O)NHPPh2}] and
 [Pd{Ph2P(O)NP(E)Ph2-E&#x200A;}2(H2NCH2CH2NH2)] (E&#x2005;=&#x2005;S or
 Se)
;
_journal_issue 10
_journal_name_full 'Journal of the Chemical Society, Dalton Transactions'
_journal_page_first 1537
_journal_paper_doi 10.1039/a801856a
_journal_year 1998
_chemical_formula_sum 'C48.5 H44 Au N2 O3 P4 S'
_chemical_formula_weight 1055.76
_chemical_name_systematic
; 
 ? 
;
_space_group_IT_number 15
_symmetry_cell_setting monoclinic
_symmetry_space_group_name_Hall '-C 2yc'
_symmetry_space_group_name_H-M 'C 1 2/c 1'
_atom_sites_solution_hydrogens geom
_atom_sites_solution_primary direct
_atom_sites_solution_secondary difmap
_audit_creation_method SHELXL
_cell_angle_alpha 90.00
_cell_angle_beta 91.4730(10)
_cell_angle_gamma 90.00
_cell_formula_units_Z 8
_cell_length_a 39.3439(10)
_cell_length_b 13.2267(3)
_cell_length_c 18.4912(5)
_cell_measurement_temperature 293(2)
_cell_volume 9619.5(4)
_computing_cell_refinement 'Siemens XSCANS'
_computing_data_collection 'Siemens XSCANS'
_computing_data_reduction 'Siemens SHELXTL'
_computing_molecular_graphics 'Siemens SHELXTL'
_computing_publication_material 'Siemens SHELXTL'
_computing_structure_refinement 'SHELXL-93 (Sheldrick, 1993)'
_computing_structure_solution 'SHELXS-86 (Sheldrick, 1990)'
_diffrn_ambient_temperature 293(2)
_diffrn_measurement_device 'Siemens P4'
_diffrn_measurement_method '\w scans'
_diffrn_radiation_monochromator graphite
_diffrn_radiation_source 'fine-focus sealed tube'
_diffrn_radiation_type MoK\a
_diffrn_radiation_wavelength 0.71073
_diffrn_reflns_av_R_equivalents 0.1423
_diffrn_reflns_av_sigmaI/netI 0.4592
_diffrn_reflns_limit_h_max 43
_diffrn_reflns_limit_h_min -43
_diffrn_reflns_limit_k_max 11
_diffrn_reflns_limit_k_min -14
_diffrn_reflns_limit_l_max 20
_diffrn_reflns_limit_l_min -20
_diffrn_reflns_number 20783
_diffrn_reflns_theta_max 23.28
_diffrn_reflns_theta_min 1.04
_exptl_absorpt_coefficient_mu 3.276
_exptl_absorpt_correction_type semi-empirical
_exptl_crystal_colour colourless
_exptl_crystal_density_diffrn 1.458
_exptl_crystal_density_meas ?
_exptl_crystal_density_method -
_exptl_crystal_description prism
_exptl_crystal_F_000 4224
_exptl_crystal_size_max .05
_exptl_crystal_size_mid .1
_exptl_crystal_size_min .2
_refine_diff_density_max 0.693
_refine_diff_density_min -0.460
_refine_diff_density_rms 0.100
_refine_ls_extinction_coef 0.00115(6)
_refine_ls_extinction_expression Fc^*^=kFc[1+0.001xFc^2^\l^3^/sin(2\q)]^-1/4^
_refine_ls_extinction_method SHELXL
_refine_ls_goodness_of_fit_all 0.403
_refine_ls_goodness_of_fit_obs 0.755
_refine_ls_matrix_type full
_refine_ls_number_parameters 536
_refine_ls_number_reflns 6876
_refine_ls_number_restraints 0
_refine_ls_restrained_S_all 8.987
_refine_ls_restrained_S_obs 0.755
_refine_ls_R_factor_all 0.1136
_refine_ls_R_factor_obs 0.0496
_refine_ls_shift/esd_max 0.454
_refine_ls_shift/esd_mean 0.013
_refine_ls_structure_factor_coef Fsqd
_refine_ls_weighting_details 'w=1/[\s^2^(Fo^2^)+(0.0000P)^2^+0.0000P] where P=(Fo^2^+2Fc^2^)/3'
_refine_ls_weighting_scheme calc
_refine_ls_wR_factor_all 2.5373
_refine_ls_wR_factor_obs 0.1074
_reflns_number_observed 1974
_reflns_number_total 6926
_reflns_observed_criterion >2sigma(I)
_cod_data_source_file a801856sup1.cif
_cod_data_source_block 3
_cod_depositor_comments
;
The following automatic conversions were performed:

'_symmetry_cell_setting' value 'Monoclinic' changed to 'monoclinic'
according to /home/saulius/struct/CIF-dictionaries/cif_core.dic
dictionary named 'cif_core.dic' version 2.4.2 from 2011-04-26.

Automatic conversion script
Id: cif_fix_values 1891 2012-01-12 08:04:46Z andrius 

The following automatic conversions were performed:

'_exptl_crystal_density_meas' value '-' was changed to '?' - the
value is perceived as not measured.

Automatic conversion script
Id: cif_fix_values 3008 2015-01-20 13:52:24Z robertas 

The following automatic conversions were performed:

'_refine_ls_weighting_scheme' value 'calc
w=1/[\s^2^(Fo^2^)+(0.0000P)^2^+0.0000P] where P=(Fo^2^+2Fc^2^)/3' was
changed to 'calc'. New tag '_refine_ls_weighting_details' was
created. The value of the new tag was set to
'w=1/[\s^2^(Fo^2^)+(0.0000P)^2^+0.0000P] where P=(Fo^2^+2Fc^2^)/3'.

Automatic conversion script
Id: cif_fix_values 3143 2015-03-26 13:38:13Z robertas 
;
_cod_original_sg_symbol_H-M C2/c
_cod_original_formula_sum 'C48.50 H44 Au N2 O3 P4 S'
_cod_database_code 7027842

loop_
_symmetry_equiv_pos_as_xyz
'x, y, z'
'-x, y, -z+1/2'
'x+1/2, y+1/2, z'
'-x+1/2, y+1/2, -z+1/2'
'-x, -y, -z'
'x, -y, z-1/2'
'-x+1/2, -y+1/2, -z'
'x+1/2, -y+1/2, z-1/2'

loop_
_atom_site_aniso_label
_atom_site_aniso_U_11
_atom_site_aniso_U_22
_atom_site_aniso_U_33
_atom_site_aniso_U_23
_atom_site_aniso_U_13
_atom_site_aniso_U_12
Au1 0.0562(4) 0.0474(4) 0.0427(3) 0.0035(3) 0.0053(2) -0.0001(3)
S1 0.056(3) 0.076(3) 0.051(2) 0.011(2) 0.003(2) 0.011(2)
P1 0.057(3) 0.042(2) 0.039(2) 0.002(2) 0.004(2) 0.000(2)
N1 0.070(8) 0.054(8) 0.034(6) 0.010(5) 0.015(6) -0.022(6)
C1 0.057(10) 0.035(10) 0.032(7) 0.013(6) 0.010(7) -0.001(7)
P2 0.061(3) 0.047(3) 0.047(2) 0.000(2) -0.005(2) -0.005(2)
O2 0.081(7) 0.052(6) 0.056(6) 0.017(5) -0.023(5) 0.002(5)
C2 0.058(9) 0.056(11) 0.066(10) -0.003(9) 0.012(8) -0.015(10)
P3 0.062(2) 0.047(3) 0.042(2) 0.003(2) 0.000(2) -0.002(2)
N3 0.051(7) 0.043(6) 0.052(6) 0.005(6) -0.010(5) -0.020(6)
C3 0.125(17) 0.038(11) 0.068(12) -0.024(9) 0.036(12) -0.006(11)
P4 0.055(3) 0.053(3) 0.067(3) 0.002(2) 0.002(2) 0.004(2)
O4 0.083(7) 0.059(7) 0.098(8) 0.033(6) -0.011(6) 0.010(5)
C4 0.097(15) 0.091(15) 0.059(11) -0.034(10) 0.011(11) 0.039(12)
C5 0.093(13) 0.112(15) 0.083(12) -0.036(12) -0.002(10) 0.030(13)
C6 0.072(12) 0.062(13) 0.062(10) -0.013(8) 0.012(8) 0.010(8)
C7 0.081(12) 0.049(10) 0.043(9) -0.026(8) 0.002(8) 0.017(8)
C8 0.056(11) 0.104(14) 0.082(13) 0.031(10) -0.014(10) -0.039(9)
C9 0.084(12) 0.073(12) 0.071(12) 0.060(10) -0.024(9) -0.029(9)
C10 0.160(20) 0.055(13) 0.074(13) -0.015(10) -0.064(13) 0.018(12)
C11 0.130(18) 0.073(14) 0.094(15) 0.044(11) -0.016(13) 0.002(12)
C12 0.090(13) 0.069(12) 0.076(12) 0.030(10) 0.002(10) -0.037(9)
C13 0.082(12) 0.037(10) 0.058(11) -0.012(8) 0.029(9) -0.003(8)
C14 0.100(14) 0.062(11) 0.067(11) 0.010(9) 0.010(10) 0.027(10)
C15 0.072(12) 0.106(19) 0.189(24) -0.026(15) 0.033(15) 0.042(10)
C16 0.211(29) 0.076(19) 0.121(22) -0.046(16) 0.111(22) -0.029(16)
C17 0.178(24) 0.085(20) 0.071(15) -0.014(13) 0.017(15) -0.001(14)
C18 0.096(13) 0.068(12) 0.061(12) -0.004(10) 0.010(10) 0.011(9)
C19 0.061(10) 0.043(9) 0.042(9) -0.006(7) 0.018(8) 0.001(7)
C20 0.080(12) 0.060(11) 0.068(12) -0.007(9) 0.010(9) -0.016(8)
C21 0.082(13) 0.096(15) 0.085(13) -0.001(10) 0.042(11) -0.038(10)
C22 0.038(10) 0.097(14) 0.134(18) -0.022(13) 0.013(11) -0.031(9)
C23 0.056(12) 0.116(15) 0.061(12) -0.009(10) -0.011(9) -0.009(10)
C24 0.086(13) 0.067(11) 0.048(10) 0.003(8) -0.023(9) -0.040(9)
C25 0.058(11) 0.031(9) 0.081(12) -0.003(8) 0.012(9) 0.003(7)
C26 0.060(11) 0.085(13) 0.079(12) -0.012(10) 0.002(10) -0.015(8)
C27 0.143(17) 0.082(13) 0.035(10) -0.005(8) -0.013(11) -0.026(11)
C28 0.109(15) 0.069(12) 0.060(12) -0.010(9) 0.032(12) -0.003(10)
C29 0.076(13) 0.098(14) 0.062(12) 0.005(10) 0.003(10) -0.026(9)
C30 0.083(13) 0.058(11) 0.050(10) 0.000(8) 0.012(9) -0.018(9)
C31 0.050(9) 0.039(10) 0.056(10) 0.005(8) 0.015(8) 0.005(7)
C32 0.146(16) 0.064(13) 0.045(11) 0.004(9) 0.025(10) 0.017(10)
C33 0.177(19) 0.060(14) 0.104(17) -0.026(13) 0.010(14) 0.022(14)
C34 0.189(21) 0.052(14) 0.123(19) -0.022(14) 0.000(17) 0.019(13)
C35 0.166(19) 0.063(15) 0.116(18) 0.005(13) 0.044(16) 0.023(12)
C36 0.132(15) 0.048(11) 0.065(11) 0.005(10) 0.028(10) 0.033(10)
C37 0.066(11) 0.058(11) 0.047(9) -0.005(8) -0.005(8) 0.001(9)
C38 0.049(13) 0.124(17) 0.204(22) -0.087(15) 0.006(13) -0.048(11)
C39 0.082(19) 0.211(31) 0.192(25) -0.081(22) 0.017(17) -0.047(18)
C40 0.145(26) 0.127(23) 0.163(25) 0.036(18) -0.062(20) -0.062(19)
C41 0.119(18) 0.089(16) 0.083(13) -0.017(11) 0.004(13) -0.011(13)
C42 0.110(14) 0.058(12) 0.071(12) 0.008(10) 0.009(11) -0.015(11)
C43 0.055(10) 0.130(17) 0.065(11) -0.022(11) 0.011(9) 0.003(10)
C44 0.071(13) 0.222(24) 0.059(12) 0.001(14) 0.041(11) 0.006(12)
C45 0.084(21) 0.341(46) 0.136(24) -0.006(24) 0.007(17) 0.052(19)
C46 0.098(25) 0.439(73) 0.101(20) -0.003(31) -0.019(18) 0.017(30)
C47 0.115(20) 0.232(33) 0.189(29) -0.137(25) -0.017(22) 0.094(20)
C48 0.123(17) 0.138(18) 0.103(16) -0.044(13) 0.006(13) 0.055(14)

loop_
_atom_site_label
_atom_site_type_symbol
_atom_site_fract_x
_atom_site_fract_y
_atom_site_fract_z
_atom_site_U_iso_or_equiv
_atom_site_thermal_displace_type
_atom_site_occupancy
_atom_site_calc_flag
_atom_site_refinement_flags
Au1 Au 0.192610(13) 0.72190(4) 0.31657(3) 0.0487(2) Uani 1 d .
S1 S 0.22670(8) 0.6271(3) 0.3965(2) 0.0611(10) Uani 1 d .
P1 P 0.18851(9) 0.5853(3) 0.4629(2) 0.0461(10) Uani 1 d .
N1 N 0.1615(2) 0.5044(7) 0.4379(5) 0.053(3) Uani 1 d .
C1 C 0.1675(3) 0.6986(8) 0.4914(6) 0.041(3) Uani 1 d .
P2 P 0.14295(9) 0.4765(3) 0.3626(2) 0.0517(10) Uani 1 d .
O2 O 0.1337(2) 0.5601(6) 0.3101(4) 0.063(3) Uani 1 d .
C2 C 0.1844(3) 0.7860(12) 0.5173(7) 0.060(4) Uani 1 d .
H2A H 0.2080(3) 0.7870(12) 0.5185(7) 0.072 Uiso 1 calc R
P3 P 0.15569(9) 0.8019(2) 0.2402(2) 0.0505(10) Uani 1 d .
N3 N 0.1225(2) 0.7255(7) 0.2302(4) 0.049(3) Uani 1 d .
H3B H 0.1271(2) 0.6631(7) 0.2389(4) 0.058 Uiso 1 calc R
C3 C 0.1681(5) 0.8648(11) 0.5394(8) 0.076(5) Uani 1 d .
H3A H 0.1808(5) 0.9209(11) 0.5540(8) 0.092 Uiso 1 calc R
P4 P 0.08249(9) 0.7462(3) 0.2069(2) 0.0584(11) Uani 1 d .
O4 O 0.0790(2) 0.8293(6) 0.1553(5) 0.080(3) Uani 1 d .
C4 C 0.1354(5) 0.8701(13) 0.5423(8) 0.082(6) Uani 1 d .
H4A H 0.1248(5) 0.9275(13) 0.5601(8) 0.099 Uiso 1 calc R
C5 C 0.1155(4) 0.7842(15) 0.5169(8) 0.096(5) Uani 1 d .
H5A H 0.0919(4) 0.7848(15) 0.5182(8) 0.116 Uiso 1 calc R
C6 C 0.1324(4) 0.7025(10) 0.4910(7) 0.065(4) Uani 1 d .
H6A H 0.1201(4) 0.6479(10) 0.4726(7) 0.078 Uiso 1 calc R
C7 C 0.2095(4) 0.5390(10) 0.5459(7) 0.058(4) Uani 1 d .
C8 C 0.2405(4) 0.5754(11) 0.5733(9) 0.081(5) Uani 1 d .
H8A H 0.2520(4) 0.6228(11) 0.5459(9) 0.097 Uiso 1 calc R
C9 C 0.2548(4) 0.5468(11) 0.6364(8) 0.076(5) Uani 1 d .
H9A H 0.2755(4) 0.5736(11) 0.6525(8) 0.091 Uiso 1 calc R
C10 C 0.2386(5) 0.4795(12) 0.6749(9) 0.098(6) Uani 1 d .
H10A H 0.2484(5) 0.4588(12) 0.7187(9) 0.117 Uiso 1 calc R
C11 C 0.2068(5) 0.4367(12) 0.6528(10) 0.099(6) Uani 1 d .
H11A H 0.1960(5) 0.3891(12) 0.6812(10) 0.119 Uiso 1 calc R
C12 C 0.1926(4) 0.4685(11) 0.5876(9) 0.078(5) Uani 1 d .
H12A H 0.1717(4) 0.4428(11) 0.5717(9) 0.094 Uiso 1 calc R
C13 C 0.1682(4) 0.3858(9) 0.3145(8) 0.059(4) Uani 1 d .
C14 C 0.1918(4) 0.3276(11) 0.3494(8) 0.076(5) Uani 1 d .
H14A H 0.1959(4) 0.3362(11) 0.3988(8) 0.091 Uiso 1 calc R
C15 C 0.2100(4) 0.2545(13) 0.3114(14) 0.122(8) Uani 1 d .
H15A H 0.2261(4) 0.2136(13) 0.3347(14) 0.146 Uiso 1 calc R
C16 C 0.2030(7) 0.2453(15) 0.2371(14) 0.134(11) Uani 1 d .
H16A H 0.2142(7) 0.1962(15) 0.2108(14) 0.161 Uiso 1 calc R
C17 C 0.1815(6) 0.3028(16) 0.2049(12) 0.111(8) Uani 1 d .
H17A H 0.1785(6) 0.2986(16) 0.1550(12) 0.133 Uiso 1 calc R
C18 C 0.1629(4) 0.3702(12) 0.2427(9) 0.075(5) Uani 1 d .
H18A H 0.1460(4) 0.4069(12) 0.2184(9) 0.090 Uiso 1 calc R
C19 C 0.1045(3) 0.4064(9) 0.3845(7) 0.048(4) Uani 1 d .
C20 C 0.0996(4) 0.3711(10) 0.4525(8) 0.069(4) Uani 1 d .
H20A H 0.1157(4) 0.3847(10) 0.4888(8) 0.083 Uiso 1 calc R
C21 C 0.0708(4) 0.3149(11) 0.4686(9) 0.087(5) Uani 1 d .
H21A H 0.0682(4) 0.2877(11) 0.5145(9) 0.104 Uiso 1 calc R
C22 C 0.0464(4) 0.3006(12) 0.4149(12) 0.089(6) Uani 1 d .
H22A H 0.0264(4) 0.2660(12) 0.4241(12) 0.107 Uiso 1 calc R
C23 C 0.0523(4) 0.3381(13) 0.3483(9) 0.077(5) Uani 1 d .
H23A H 0.0363(4) 0.3279(13) 0.3111(9) 0.093 Uiso 1 calc R
C24 C 0.0800(4) 0.3886(10) 0.3353(7) 0.067(4) Uani 1 d .
H24A H 0.0828(4) 0.4135(10) 0.2888(7) 0.081 Uiso 1 calc R
C25 C 0.1734(4) 0.8264(9) 0.1521(8) 0.056(4) Uani 1 d .
C26 C 0.1563(4) 0.8056(10) 0.0913(9) 0.075(5) Uani 1 d .
H26A H 0.1344(4) 0.7798(10) 0.0946(9) 0.089 Uiso 1 calc R
C27 C 0.1695(5) 0.8204(10) 0.0211(8) 0.087(5) Uani 1 d .
H27A H 0.1571(5) 0.8056(10) -0.0210(8) 0.104 Uiso 1 calc R
C28 C 0.2015(5) 0.8576(11) 0.0200(9) 0.079(5) Uani 1 d .
H28A H 0.2117(5) 0.8652(11) -0.0245(9) 0.094 Uiso 1 calc R
C29 C 0.2196(4) 0.8845(11) 0.0806(9) 0.079(5) Uani 1 d .
H29A H 0.2410(4) 0.9146(11) 0.0785(9) 0.095 Uiso 1 calc R
C30 C 0.2044(4) 0.8643(9) 0.1452(7) 0.063(4) Uani 1 d .
H30A H 0.2168(4) 0.8785(9) 0.1875(7) 0.076 Uiso 1 calc R
C31 C 0.1417(3) 0.9230(10) 0.2738(8) 0.048(4) Uani 1 d .
C32 C 0.1350(4) 0.9350(12) 0.3441(8) 0.084(5) Uani 1 d .
H32A H 0.1387(4) 0.8809(12) 0.3755(8) 0.101 Uiso 1 calc R
C33 C 0.1232(5) 1.0225(15) 0.3709(10) 0.114(7) Uani 1 d .
H33A H 0.1178(5) 1.0268(15) 0.4194(10) 0.137 Uiso 1 calc R
C34 C 0.1192(5) 1.1040(14) 0.3276(13) 0.121(7) Uani 1 d .
H34A H 0.1137(5) 1.1665(14) 0.3472(13) 0.145 Uiso 1 calc R
C35 C 0.1232(5) 1.0937(14) 0.2550(12) 0.115(7) Uani 1 d .
H35A H 0.1187(5) 1.1468(14) 0.2233(12) 0.137 Uiso 1 calc R
C36 C 0.1341(4) 1.0031(12) 0.2312(8) 0.081(5) Uani 1 d .
H36A H 0.1366(4) 0.9953(12) 0.1816(8) 0.097 Uiso 1 calc R
C37 C 0.0680(4) 0.6257(11) 0.1741(7) 0.057(4) Uani 1 d .
C38 C 0.0337(4) 0.6064(14) 0.1730(11) 0.125(8) Uani 1 d .
H38A H 0.0190(4) 0.6507(14) 0.1957(11) 0.151 Uiso 1 calc R
C39 C 0.0212(6) 0.5227(21) 0.1389(13) 0.162(12) Uani 1 d .
H39A H -0.0021(6) 0.5143(21) 0.1313(13) 0.194 Uiso 1 calc R
C40 C 0.0431(8) 0.4527(18) 0.1165(14) 0.146(10) Uani 1 d .
H40A H 0.0345(8) 0.3924(18) 0.0980(14) 0.175 Uiso 1 calc R
C41 C 0.0772(6) 0.4651(14) 0.1195(9) 0.097(6) Uani 1 d .
H41A H 0.0918(6) 0.4153(14) 0.1029(9) 0.116 Uiso 1 calc R
C42 C 0.0895(4) 0.5535(13) 0.1478(8) 0.079(5) Uani 1 d .
H42A H 0.1128(4) 0.5651(13) 0.1493(8) 0.095 Uiso 1 calc R
C43 C 0.0599(3) 0.7654(15) 0.2910(9) 0.084(5) Uani 1 d .
C44 C 0.0598(4) 0.6915(16) 0.3425(9) 0.116(8) Uani 1 d .
H44A H 0.0689(4) 0.6288(16) 0.3313(9) 0.140 Uiso 1 calc R
C45 C 0.0464(6) 0.7056(25) 0.4129(16) 0.187(14) Uani 1 d .
H45A H 0.0499(6) 0.6631(25) 0.4524(16) 0.224 Uiso 1 calc R
C46 C 0.0286(8) 0.7868(34) 0.4124(16) 0.213(20) Uani 1 d .
H46A H 0.0151(8) 0.7926(34) 0.4527(16) 0.256 Uiso 1 calc R
C47 C 0.0248(6) 0.8699(21) 0.3642(17) 0.179(13) Uani 1 d .
H47A H 0.0123(6) 0.9270(21) 0.3758(17) 0.215 Uiso 1 calc R
C48 C 0.0415(5) 0.8602(15) 0.2970(10) 0.121(7) Uani 1 d .
H48A H 0.0407(5) 0.9092(15) 0.2609(10) 0.146 Uiso 1 calc R
O50 O 0.0566(5) 0.9790(13) 0.0573(10) 0.090(6) Uiso 0.50 d P
O60 O -0.0316(6) 0.1544(18) 0.3892(15) 0.135(9) Uiso 0.50 d P
C60 C -0.0309(8) 0.1552(26) 0.3232(21) 0.119(12) Uiso 0.50 d P

loop_
_atom_type_symbol
_atom_type_description
_atom_type_scat_dispersion_real
_atom_type_scat_dispersion_imag
_atom_type_scat_source
C C 0.0033 0.0016 'International Tables Vol C Tables 4.2.6.8 and 6.1.1.4'
H H 0.0000 0.0000 'International Tables Vol C Tables 4.2.6.8 and 6.1.1.4'
N N 0.0061 0.0033 'International Tables Vol C Tables 4.2.6.8 and 6.1.1.4'
O O 0.0106 0.0060 'International Tables Vol C Tables 4.2.6.8 and 6.1.1.4'
P P 0.1023 0.0942 'International Tables Vol C Tables 4.2.6.8 and 6.1.1.4'
S S 0.1246 0.1234 'International Tables Vol C Tables 4.2.6.8 and 6.1.1.4'
Au Au -2.0133 8.8022 'International Tables Vol C Tables 4.2.6.8 and 6.1.1.4'

loop_
_geom_angle_atom_site_label_1
_geom_angle_atom_site_label_2
_geom_angle_atom_site_label_3
_geom_angle
P3 Au1 S1 174.42(12)
P1 S1 Au1 96.1(2)
N1 P1 C1 110.0(6)
N1 P1 C7 107.8(6)
C1 P1 C7 103.6(5)
N1 P1 S1 120.7(4)
C1 P1 S1 107.6(4)
C7 P1 S1 105.8(5)
P1 N1 P2 134.8(6)
C6 C1 C2 115.7(11)
C6 C1 P1 119.7(11)
C2 C1 P1 124.5(11)
O2 P2 N1 119.2(5)
O2 P2 C13 107.3(6)
N1 P2 C13 109.7(7)
O2 P2 C19 109.1(6)
N1 P2 C19 106.6(6)
C13 P2 C19 104.0(6)
C3 C2 C1 122.4(13)
N3 P3 C31 109.4(5)
N3 P3 C25 109.1(6)
C31 P3 C25 106.1(6)
N3 P3 Au1 106.0(4)
C31 P3 Au1 113.3(5)
C25 P3 Au1 112.9(5)
P4 N3 P3 132.4(6)
C4 C3 C2 123.9(16)
O4 P4 N3 111.8(5)
O4 P4 C37 115.0(6)
N3 P4 C37 103.6(6)
O4 P4 C43 114.3(8)
N3 P4 C43 106.5(6)
C37 P4 C43 104.7(7)
C3 C4 C5 118.2(15)
C6 C5 C4 118.1(15)
C5 C6 C1 121.6(14)
C8 C7 C12 117.3(13)
C8 C7 P1 124.1(12)
C12 C7 P1 118.4(13)
C9 C8 C7 124.3(14)
C10 C9 C8 117.7(15)
C9 C10 C11 123.3(16)
C12 C11 C10 117.6(16)
C11 C12 C7 119.8(16)
C18 C13 C14 117.8(13)
C18 C13 P2 120.7(14)
C14 C13 P2 121.4(13)
C13 C14 C15 120.2(16)
C16 C15 C14 117.5(19)
C17 C16 C15 121.2(23)
C16 C17 C18 120.8(23)
C17 C18 C13 122.2(16)
C24 C19 C20 117.0(12)
C24 C19 P2 121.8(11)
C20 C19 P2 121.2(12)
C19 C20 C21 121.2(14)
C22 C21 C20 118.3(15)
C23 C22 C21 118.3(14)
C24 C23 C22 121.2(15)
C23 C24 C19 124.0(14)
C30 C25 C26 116.4(14)
C30 C25 P3 121.8(13)
C26 C25 P3 121.8(12)
C25 C26 C27 123.9(14)
C28 C27 C26 115.1(14)
C27 C28 C29 123.5(15)
C28 C29 C30 115.7(14)
C25 C30 C29 125.4(14)
C32 C31 C36 115.3(13)
C32 C31 P3 120.4(12)
C36 C31 P3 124.0(12)
C31 C32 C33 122.4(16)
C34 C33 C32 120.3(19)
C33 C34 C35 119.3(19)
C36 C35 C34 117.1(18)
C35 C36 C31 125.0(15)
C38 C37 C42 118.7(15)
C38 C37 P4 118.3(13)
C42 C37 P4 123.0(13)
C39 C38 C37 120.1(18)
C40 C39 C38 118.6(25)
C39 C40 C41 123.4(26)
C42 C41 C40 117.5(20)
C41 C42 C37 121.1(17)
C44 C43 C48 123.8(14)
C44 C43 P4 120.2(14)
C48 C43 P4 116.0(15)
C43 C44 C45 123.3(21)
C46 C45 C44 108.5(32)
C45 C46 C47 134.5(36)
C46 C47 C48 115.7(23)
C47 C48 C43 112.6(19)

loop_
_geom_bond_atom_site_label_1
_geom_bond_atom_site_label_2
_geom_bond_distance
Au1 P3 2.262(4)
Au1 S1 2.335(3)
S1 P1 2.042(4)
P1 N1 1.569(10)
P1 C1 1.797(11)
P1 C7 1.830(14)
N1 P2 1.601(10)
C1 C6 1.381(15)
C1 C2 1.41(2)
P2 O2 1.510(8)
P2 C13 1.806(12)
P2 C19 1.828(12)
C2 C3 1.29(2)
P3 N3 1.657(9)
P3 C31 1.809(12)
P3 C25 1.818(14)
N3 P4 1.645(9)
C3 C4 1.29(2)
P4 O4 1.460(8)
P4 C37 1.793(14)
P4 C43 1.830(14)
C4 C5 1.45(2)
C5 C6 1.36(2)
C7 C8 1.39(2)
C7 C12 1.39(2)
C8 C9 1.34(2)
C9 C10 1.31(2)
C10 C11 1.42(2)
C11 C12 1.38(2)
C13 C18 1.35(2)
C13 C14 1.36(2)
C14 C15 1.40(2)
C15 C16 1.40(3)
C16 C17 1.27(3)
C17 C18 1.36(2)
C19 C24 1.33(2)
C19 C20 1.36(2)
C20 C21 1.39(2)
C21 C22 1.38(2)
C22 C23 1.35(2)
C23 C24 1.31(2)
C25 C30 1.327(15)
C25 C26 1.32(2)
C26 C27 1.42(2)
C27 C28 1.35(2)
C28 C29 1.36(2)
C29 C30 1.38(2)
C31 C32 1.34(2)
C31 C36 1.35(2)
C32 C33 1.35(2)
C33 C34 1.35(2)
C34 C35 1.36(2)
C35 C36 1.35(2)
C37 C38 1.37(2)
C37 C42 1.37(2)
C38 C39 1.36(2)
C39 C40 1.34(3)
C40 C41 1.35(2)
C41 C42 1.36(2)
C43 C44 1.37(2)
C43 C48 1.45(2)
C44 C45 1.43(3)
C45 C46 1.28(4)
C46 C47 1.42(4)
C47 C48 1.43(3)
O60 C60 1.22(4)
